data_2229333
loop_
_publ_author_name
'Barryala, Yamna'
'Massip, St\'ephane'
'Lazar, Sa\"id'
'Essassi, El Mokhtar'
'Zouihri, Hafid'

_publ_section_title
;
 Methyl 2-(3-oxo-3,4-dihydro-2<i>H</i>-1,4-benzothiazin-4-yl)acetate
;
_journal_coeditor_code BT5472
_journal_issue 3
_journal_name_full 'Acta Crystallographica Section E'
_journal_page_first o724
_journal_paper_doi 10.1107/S1600536811006477
_journal_volume 67
_journal_year 2011
_chemical_formula_iupac 'C11 H11 N O3 S'
_chemical_formula_moiety 'C11 H11 N O3 S'
_chemical_formula_sum 'C11 H11 N O3 S'
_chemical_formula_weight 237.27
_chemical_name_systematic
;
Methyl 2-(3-oxo-3,4-dihydro-2<i>H</i>-1,4-benzothiazin-4-yl)acetate
;
_space_group_IT_number 14
_symmetry_cell_setting monoclinic
_symmetry_space_group_name_Hall '-P 2ybc'
_symmetry_space_group_name_H-M 'P 1 21/c 1'
_atom_sites_solution_hydrogens geom
_atom_sites_solution_primary direct
_atom_sites_solution_secondary difmap
_audit_creation_method SHELXL-97
_cell_angle_alpha 90.00
_cell_angle_beta 98.71(2)
_cell_angle_gamma 90.00
_cell_formula_units_Z 4
_cell_length_a 17.347(5)
_cell_length_b 8.724(2)
_cell_length_c 7.2740(10)
_cell_measurement_reflns_used 25
_cell_measurement_temperature 296(2)
_cell_measurement_theta_max 35.0
_cell_measurement_theta_min 25.0
_cell_volume 1088.1(4)
_computing_cell_refinement 'CAD-4 Software (Enraf--Nonius, 1989)'
_computing_data_collection 'CAD-4 Software (Enraf--Nonius, 1989)'
_computing_data_reduction 'CAD-4 Software (Enraf--Nonius, 1989)'
_computing_molecular_graphics 'PLATON (Spek, 2009)'
_computing_publication_material 'publCIF (Westrip, 2010)'
_computing_structure_refinement 'SHELXL97 (Sheldrick, 2008)'
_computing_structure_solution 'SHELXS97 (Sheldrick, 2008)'
_diffrn_ambient_temperature 296(2)
_diffrn_measured_fraction_theta_full 0.999
_diffrn_measured_fraction_theta_max 0.999
_diffrn_measurement_device_type 'Enraf--Nonius CAD-4'
_diffrn_measurement_method \w-2\q
_diffrn_radiation_monochromator graphite
_diffrn_radiation_source 'fine-focus sealed tube'
_diffrn_radiation_type CuK\a
_diffrn_radiation_wavelength 1.54180
_diffrn_reflns_av_R_equivalents 0.0000
_diffrn_reflns_av_sigmaI/netI 0.0129
_diffrn_reflns_limit_h_max 20
_diffrn_reflns_limit_h_min -20
_diffrn_reflns_limit_k_max 10
_diffrn_reflns_limit_k_min 0
_diffrn_reflns_limit_l_max 8
_diffrn_reflns_limit_l_min 0
_diffrn_reflns_number 1852
_diffrn_reflns_theta_full 64.92
_diffrn_reflns_theta_max 64.92
_diffrn_reflns_theta_min 2.58
_diffrn_standards_decay_% 0
_diffrn_standards_interval_time 90
_diffrn_standards_number 2
_exptl_absorpt_coefficient_mu 2.592
_exptl_absorpt_correction_T_max 0.6972
_exptl_absorpt_correction_T_min 0.6252
_exptl_absorpt_correction_type psi-scan
_exptl_absorpt_process_details '(North <i>et al.</i>, 1968)'
_exptl_crystal_colour colourless
_exptl_crystal_density_diffrn 1.448
_exptl_crystal_density_method 'not measured'
_exptl_crystal_description prism
_exptl_crystal_F_000 496
_exptl_crystal_size_max 0.20
_exptl_crystal_size_mid 0.15
_exptl_crystal_size_min 0.15
_refine_diff_density_max 0.313
_refine_diff_density_min -0.275
_refine_ls_extinction_coef 0.025(2)
_refine_ls_extinction_expression Fc^*^=kFc[1+0.001xFc^2^\l^3^/sin(2\q)]^-1/4^
_refine_ls_extinction_method 'SHELXL97 (Sheldrick, 2008)'
_refine_ls_goodness_of_fit_ref 1.034
_refine_ls_hydrogen_treatment constr
_refine_ls_matrix_type full
_refine_ls_number_parameters 147
_refine_ls_number_reflns 1852
_refine_ls_number_restraints 0
_refine_ls_restrained_S_all 1.034
_refine_ls_R_factor_all 0.0478
_refine_ls_R_factor_gt 0.0433
_refine_ls_shift/su_max 0.000
_refine_ls_shift/su_mean 0.000
_refine_ls_structure_factor_coef Fsqd
_refine_ls_weighting_details 'calc w=1/[\s^2^(Fo^2^)+(0.0891P)^2^+0.2952P] where P=(Fo^2^+2Fc^2^)/3'
_refine_ls_weighting_scheme calc
_refine_ls_wR_factor_gt 0.1177
_refine_ls_wR_factor_ref 0.1229
_reflns_number_gt 1654
_reflns_number_total 1852
_reflns_threshold_expression I>2\s(I)
_cod_data_source_file bt5472.cif
_cod_data_source_block I
_cod_original_sg_symbol_H-M 'P 21/c'
_cod_database_code 2229333
_cod_database_fobs_code 2229333

loop_
_symmetry_equiv_pos_as_xyz
'x, y, z'
'-x, y+1/2, -z+1/2'
'-x, -y, -z'
'x, -y-1/2, z-1/2'

loop_
_atom_site_type_symbol
_atom_site_label
_atom_site_fract_x
_atom_site_fract_y
_atom_site_fract_z
_atom_site_U_iso_or_equiv
_atom_site_adp_type
_atom_site_calc_flag
_atom_site_refinement_flags
_atom_site_occupancy
_atom_site_disorder_assembly
_atom_site_disorder_group
C C1 0.06412(11) 1.0010(2) -0.1876(3) 0.0408(5) Uani d . 1 . .
C C12 0.34845(11) 0.9981(2) -0.1202(3) 0.0425(5) Uani d . 1 . .
C C13 0.38184(11) 1.1551(2) -0.0708(3) 0.0385(5) Uani d . 1 . .
C C16 0.48971(13) 1.3152(3) -0.0896(3) 0.0523(6) Uani d . 1 . .
C C2 0.06020(13) 1.0995(2) -0.3366(3) 0.0462(5) Uani d . 1 . .
C C3 0.12837(14) 1.1575(2) -0.3843(3) 0.0477(5) Uani d . 1 . .
C C4 0.19978(12) 1.1181(2) -0.2852(3) 0.0411(5) Uani d . 1 . .
C C5 0.13542(10) 0.9596(2) -0.0860(2) 0.0342(4) Uani d . 1 . .
C C6 0.20474(10) 1.0183(2) -0.1350(2) 0.0325(4) Uani d . 1 . .
C C8 0.29001(11) 0.9244(2) 0.1449(3) 0.0424(5) Uani d . 1 . .
C C9 0.22014(12) 0.9212(3) 0.2432(3) 0.0480(5) Uani d . 1 . .
H H1 0.0183 0.9615 -0.1545 0.049 Uiso calc R 1 . .
H H12A 0.3363 0.9889 -0.2544 0.051 Uiso calc R 1 . .
H H12B 0.3870 0.9207 -0.0761 0.051 Uiso calc R 1 . .
H H16A 0.4570 1.3905 -0.1589 0.078 Uiso calc R 1 . .
H H16B 0.5394 1.3128 -0.1325 0.078 Uiso calc R 1 . .
H H16C 0.4970 1.3413 0.0401 0.078 Uiso calc R 1 . .
H H2 0.0122 1.1265 -0.4041 0.055 Uiso calc R 1 . .
H H3 0.1262 1.2242 -0.4847 0.057 Uiso calc R 1 . .
H H4 0.2451 1.1588 -0.3192 0.049 Uiso calc R 1 . .
H H9A 0.2064 1.0251 0.2730 0.058 Uiso calc R 1 . .
H H9B 0.2327 0.8649 0.3589 0.058 Uiso calc R 1 . .
N N7 0.27801(9) 0.97159(18) -0.0378(2) 0.0371(4) Uani d . 1 . .
O O11 0.35438(9) 0.8896(2) 0.2240(2) 0.0645(5) Uani d . 1 . .
O O14 0.34929(8) 1.25486(18) -0.0003(2) 0.0561(5) Uani d . 1 . .
O O15 0.45320(8) 1.16608(16) -0.1160(2) 0.0454(4) Uani d . 1 . .
S S10 0.13827(3) 0.83215(6) 0.10137(7) 0.0470(3) Uani d . 1 . .

loop_
_atom_site_aniso_label
_atom_site_aniso_U_11
_atom_site_aniso_U_22
_atom_site_aniso_U_33
_atom_site_aniso_U_12
_atom_site_aniso_U_13
_atom_site_aniso_U_23
C1 0.0361(10) 0.0407(10) 0.0462(11) -0.0021(8) 0.0082(8) -0.0077(8)
C2 0.0487(11) 0.0415(11) 0.0450(11) 0.0044(9) -0.0043(9) -0.0055(9)
C3 0.0651(14) 0.0391(11) 0.0370(10) -0.0035(9) 0.0012(9) 0.0033(8)
C4 0.0502(11) 0.0370(10) 0.0385(10) -0.0082(9) 0.0144(8) 0.0011(8)
C5 0.0378(9) 0.0294(9) 0.0373(10) -0.0026(7) 0.0121(7) -0.0040(7)
C6 0.0359(9) 0.0287(9) 0.0343(9) -0.0022(7) 0.0098(7) -0.0042(7)
N7 0.0312(8) 0.0376(8) 0.0447(9) -0.0005(6) 0.0128(6) 0.0019(7)
C8 0.0408(10) 0.0393(10) 0.0471(11) 0.0024(8) 0.0071(8) 0.0026(8)
C9 0.0509(11) 0.0567(13) 0.0379(10) 0.0024(10) 0.0116(9) 0.0121(9)
S10 0.0442(4) 0.0470(4) 0.0529(4) -0.0048(2) 0.0170(2) 0.0152(2)
O11 0.0449(9) 0.0783(12) 0.0667(11) 0.0108(8) -0.0030(7) 0.0096(9)
C12 0.0334(9) 0.0418(11) 0.0560(12) 0.0009(8) 0.0185(8) -0.0028(9)
C13 0.0295(9) 0.0454(11) 0.0419(10) -0.0017(8) 0.0098(7) -0.0010(8)
O14 0.0455(9) 0.0543(10) 0.0735(11) -0.0063(7) 0.0257(8) -0.0220(8)
O15 0.0317(7) 0.0491(8) 0.0579(9) -0.0035(5) 0.0147(6) 0.0000(6)
C16 0.0405(11) 0.0562(13) 0.0605(13) -0.0111(9) 0.0085(10) 0.0037(11)

loop_
_atom_type_symbol
_atom_type_description
_atom_type_scat_dispersion_real
_atom_type_scat_dispersion_imag
_atom_type_scat_source
C C 0.0181 0.0091 'International Tables Vol C Tables 4.2.6.8 and 6.1.1.4'
H H 0.0000 0.0000 'International Tables Vol C Tables 4.2.6.8 and 6.1.1.4'
N N 0.0311 0.0180 'International Tables Vol C Tables 4.2.6.8 and 6.1.1.4'
O O 0.0492 0.0322 'International Tables Vol C Tables 4.2.6.8 and 6.1.1.4'
S S 0.3331 0.5567 'International Tables Vol C Tables 4.2.6.8 and 6.1.1.4'

loop_
_geom_angle_atom_site_label_1
_geom_angle_atom_site_label_2
_geom_angle_atom_site_label_3
_geom_angle_site_symmetry_1
_geom_angle_site_symmetry_3
_geom_angle
_geom_angle_publ_flag
C5 S10 C9 . . 95.67(10) ?
C13 O15 C16 . . 115.88(16) ?
C6 N7 C8 . . 124.10(15) ?
C6 N7 C12 . . 119.55(15) ?
C8 N7 C12 . . 115.50(16) ?
C2 C1 C5 . . 121.00(18) ?
C1 C2 C3 . . 119.0(2) ?
C2 C3 C4 . . 120.93(19) ?
C3 C4 C6 . . 120.73(19) ?
S10 C5 C1 . . 119.76(14) ?
S10 C5 C6 . . 120.32(13) ?
C1 C5 C6 . . 119.92(15) ?
N7 C6 C4 . . 121.09(16) ?
N7 C6 C5 . . 120.47(14) ?
C4 C6 C5 . . 118.39(16) ?
O11 C8 N7 . . 121.72(18) ?
O11 C8 C9 . . 121.43(19) ?
N7 C8 C9 . . 116.83(17) ?
S10 C9 C8 . . 111.08(15) ?
N7 C12 C13 . . 111.18(16) ?
O14 C13 O15 . . 124.83(17) ?
O14 C13 C12 . . 125.04(18) ?
O15 C13 C12 . . 110.13(16) ?
C2 C1 H1 . . 119.00 ?
C5 C1 H1 . . 120.00 ?
C1 C2 H2 . . 120.00 ?
C3 C2 H2 . . 121.00 ?
C2 C3 H3 . . 120.00 ?
C4 C3 H3 . . 120.00 ?
C3 C4 H4 . . 120.00 ?
C6 C4 H4 . . 120.00 ?
S10 C9 H9A . . 109.00 ?
S10 C9 H9B . . 109.00 ?
C8 C9 H9A . . 109.00 ?
C8 C9 H9B . . 109.00 ?
H9A C9 H9B . . 108.00 ?
N7 C12 H12A . . 109.00 ?
N7 C12 H12B . . 109.00 ?
C13 C12 H12A . . 109.00 ?
C13 C12 H12B . . 109.00 ?
H12A C12 H12B . . 108.00 ?
O15 C16 H16A . . 109.00 ?
O15 C16 H16B . . 109.00 ?
O15 C16 H16C . . 109.00 ?
H16A C16 H16B . . 109.00 ?
H16A C16 H16C . . 109.00 ?
H16B C16 H16C . . 109.00 ?

loop_
_geom_bond_atom_site_label_1
_geom_bond_atom_site_label_2
_geom_bond_site_symmetry_2
_geom_bond_distance
_geom_bond_publ_flag
S10 C5 . 1.7538(17) ?
S10 C9 . 1.800(2) ?
O11 C8 . 1.215(3) ?
O14 C13 . 1.195(2) ?
O15 C13 . 1.332(2) ?
O15 C16 . 1.447(3) ?
N7 C6 . 1.418(2) ?
N7 C8 . 1.377(3) ?
N7 C12 . 1.459(3) ?
C1 C2 . 1.377(3) ?
C1 C5 . 1.389(3) ?
C2 C3 . 1.378(3) ?
C3 C4 . 1.379(3) ?
C4 C6 . 1.390(3) ?
C5 C6 . 1.402(2) ?
C8 C9 . 1.498(3) ?
C12 C13 . 1.509(3) ?
C1 H1 . 0.9300 ?
C2 H2 . 0.9300 ?
C3 H3 . 0.9300 ?
C4 H4 . 0.9300 ?
C9 H9A . 0.9700 ?
C9 H9B . 0.9700 ?
C12 H12A . 0.9700 ?
C12 H12B . 0.9700 ?
C16 H16A . 0.9600 ?
C16 H16B . 0.9600 ?
C16 H16C . 0.9600 ?

loop_
_geom_hbond_atom_site_label_D
_geom_hbond_atom_site_label_H
_geom_hbond_atom_site_label_A
_geom_hbond_site_symmetry_A
_geom_hbond_distance_DH
_geom_hbond_distance_HA
_geom_hbond_distance_DA
_geom_hbond_angle_DHA
_geom_hbond_publ_flag
C4 H4 O14 5_574 0.93 2.51 3.411(3) 164 yes

loop_
_cod_related_entry_id
_cod_related_entry_database
_cod_related_entry_code
1 ChemSpider 2018387
